data_2101911
loop_
_publ_author_name
'Cohen, A. E.'
'Craven, B. M.'
'Klooster, W. T.'

_publ_section_title
;
 Structure and Thermal Vibrations of Spermine Phosphate Hexahydrate
 from Neutron Diffraction Data at 125K
;
_journal_issue 5
_journal_name_full 'Acta Crystallographica Section B'
_journal_page_first 787
_journal_page_last 794
_journal_paper_doi 10.1107/S0108768197005892
_journal_volume 53
_journal_year 1997
_chemical_formula_moiety 'C10 H30 N4 4+, 2H P O4 2-, 6H2 O'
_chemical_formula_sum 'C10 H44 N4 O14 P2'
_symmetry_cell_setting monoclinic
_symmetry_space_group_name_Hall '-P 2yab'
_symmetry_space_group_name_H-M 'P 1 21/a 1'
_cell_angle_alpha 90.0
_cell_angle_beta 113.44(2)
_cell_angle_gamma 90.0
_cell_formula_units_Z 2
_cell_length_a 7.9310(10)
_cell_length_b 23.158(5)
_cell_length_c 6.856(2)
_cell_volume 1155.3(5)
_diffrn_radiation_probe neutron
_diffrn_radiation_type neutron
_diffrn_radiation_wavelength 1.16395(10)
_exptl_absorpt_coefficient_mu 0.345
_cod_data_source_file bk0042.cif
_cod_data_source_block bk0042a
_cod_depositor_comments
;
 Marking atoms 'H1W1', 'H3W1', 'H2W2' and 'H3W2' as having the occupancy
 of 0.5.

 Antanas Vaitkus,
 2017-01-18

 Adding the _atom_site_type_symbol data item.

 Antanas Vaitkus,
 2017-01-17
;
_cod_original_cell_volume ?0
_cod_database_code 2101911

loop_
_atom_site_label
_atom_site_type_symbol
_atom_site_fract_x
_atom_site_fract_y
_atom_site_fract_z
_atom_site_occupancy
N1 N 0.71070(10) 0.09375(6) -0.0027(3) 1
N2 N 0.1646(2) 0.21083(6) -0.0627(2) 1
C1 C 0.9656(2) 0.03124(8) -0.0094(3) 1
C2 C 0.7785(3) 0.03342(8) 0.0018(3) 1
C3 C 0.5206(2) 0.09474(8) -0.0117(3) 1
C4 C 0.4468(3) 0.15576(8) -0.0264(3) 1
C5 C 0.2535(2) 0.15316(8) -0.0302(3) 1
W1 O 0.1176(4) 0.04670(10) 0.5460(4) 1
W2 O 0.4170(3) 0.05290(10) 0.4380(4) 1
W3 O 0.6652(3) 0.14650(10) 0.5978(4) 1
P P -0.0047(3) 0.19654(9) 0.3684(4) 1
O1 O -0.0735(3) 0.21066(9) 0.1328(3) 1
O2 O -0.0233(3) 0.24703(9) 0.5021(4) 1
O3 O -0.0980(3) 0.14162(9) 0.4011(3) 1
O4 O 0.2072(3) 0.18018(9) 0.4534(4) 1
H1N1 H 0.7135(5) 0.1164(2) -0.1343(7) 1
H2N1 H 0.7945(5) 0.1155(2) 0.1370(7) 1
H1C1 H 1.0635(6) 0.0575(2) 0.1171(7) 1
H2C1 H 0.9571(6) 0.0495(2) -0.1614(7) 1
H1C2 H 0.7834(6) 0.0134(2) 0.1490(7) 1
H2C2 H 0.6762(5) 0.0106(2) -0.1341(7) 1
H1C3 H 0.5226(6) 0.0731(2) 0.1309(8) 1
H2C3 H 0.4335(6) 0.0693(2) -0.1505(7) 1
H1C4 H 0.4419(6) 0.1769(2) -0.1720(7) 1
H2C4 H 0.5367(6) 0.1812(2) 0.1124(8) 1
H1C5 H 0.2561(6) 0.1363(2) 0.1211(7) 1
H2C5 H 0.1665(6) 0.1246(2) -0.1583(8) 1
H1N2 H 0.0638(5) 0.2111(2) 0.0009(7) 1
H2N2 H 0.1025(6) 0.2222(2) -0.2235(6) 1
H3N2 H 0.2651(2) 0.2427(4) 0.0192(6) 1
H1W1 H 0.217(2) 0.0500(4) 0.5026(16) 0.5
H2W1 H 0.0431(6) 0.0822(2) 0.4979(7) 1
H3W1 H 0.0361(13) 0.0161(4) 0.5162(15) 0.5
H1W2 H 0.4932(7) 0.0870(2) 0.4877(8) 1
H2W2 H 0.3110(4) 0.0553(5) 0.4731(17) 0.5
H3W2 H 0.4847(14) 0.0184(5) 0.4805(17) 0.5
H1W3 H 0.7557(6) 0.1460(2) 0.5333(7) 1
H2W3 H 0.6056(6) 0.1844(2) 0.5632(7) 1
HO4 H 0.2956(5) 0.2119(2) 0.4598(6) 1

loop_
_geom_angle_atom_site_label_1
_geom_angle_atom_site_label_2
_geom_angle_atom_site_label_3
_geom_angle
C2 N1 C3 111.50(10)
N2 C5 C4 112.4(2)
N1 C2 C1 112.4(2)
N1 C3 C4 112.1(2)
C1' C1 C2 110.4(2)
C3 C4 C5 108.8(2)
H1N2 N2 H2N2 108.5(4)
H1N2 N2 H3N2 107.9(4)
H2N2 N2 H3N2 108.7(4)
H1N1 N1 H2N1 108.7(4)
H1C1 C1 H2C2 107.2(4)
H1C2 C2 H2C2 108.9(4)
H1C3 C3 H2C3 108.1(4)
H1C4 C4 H2C4 108.8(4)
H1C5 C5 H2C5 108.2(4)
H1W1 W1 H2W1 106.8(8)
H1W1 W1 H3W1 125.9(10)
H2W1 W1 H3W1 106.8(8)
H1W2 W2 H2W2 110.5(8)
H1W2 W2 H3W2 112.5(8)
H2W2 W2 H3W2 114.7(10)
H1W3 W3 H2W3 105.7(5)

loop_
_geom_bond_atom_site_label_1
_geom_bond_atom_site_label_2
_geom_bond_distance
N1 C2 1.493(2)
N1 C3 1.485(2)
N2 C5 1.485(2)
C1 C1' 1.533(3)
C1 C2 1.518(3)
C3 C4 1.518(3)
C4 C5 1.525(3)
P O1 1.521(3)
P O2 1.528(3)
P O3 1.532(3)
P O4 1.591(3)
O4 HO4 1.004(5)
N1 H1N1 1.051(5)
N1 H2N1 1.054(5)
N2 H1N2 1.053(5)
N2 H2N2 1.047(5)
N2 H3N2 1.067(5)
C1 H1C1 1.092(5)
C1 H2C1 1.101(5)
C2 H1C2 1.096(5)
C2 H2C2 1.097(5)
C3 H1C3 1.093(5)
C3 H2C3 1.098(5)
C4 H1C4 1.099(5)
C4 H2C4 1.106(5)
C5 H1C5 1.100(5)
C5 H2C5 1.096(5)
W1 H2W1 0.990(6)
W1 H1W1 0.949(13)
W1 H3W1 0.925(11)
W2 H1W2 0.968(6)
W2 H2W2 0.964(12)
W2 H3W2 0.943(11)
W3 H1W3 0.981(5)
W3 H2W3 0.979(5)

loop_
_geom_torsion_atom_site_label_1
_geom_torsion_atom_site_label_2
_geom_torsion_atom_site_label_3
_geom_torsion_atom_site_label_4
_geom_torsion
C3 N1 C2 C1 174.8(2)
C2 N1 C3 C4 -177.5(2)
C2 C1 C1' C2' 180.0
C1' C1 C2 N1 176.6(2)
N1 C3 C4 C5 -178.8(2)
C3 C4 C5 N2 -175.2(2)
